data_7105671
loop_
_publ_author_name
'Hongyin Gao'
'Xingxing Wu'
'Junliang Zhang'

_publ_section_title
;
 Exo/endo selectivity-control in Lewis-acid catalyzed tandem
 heterocyclization/formal [4+3] cycloaddition: synthesis of
 polyheterocycles from 2-(1-alkynyl)-2-alken-1-ones and
 1,3-diphenylisobenzofuran
;
_journal_name_full Chem.Commun.
_journal_page_first 8764
_journal_paper_doi 10.1039/c0cc02778b
_journal_volume 46
_journal_year 2010
_chemical_formula_sum 'C38 H28 O2'
_chemical_formula_weight 516.60
_chemical_name_systematic
;
?
;
_space_group_IT_number 29
_symmetry_cell_setting orthorhombic
_symmetry_space_group_name_Hall 'P 2c -2ac'
_symmetry_space_group_name_H-M 'P c a 21'
_atom_sites_solution_hydrogens geom
_atom_sites_solution_primary direct
_atom_sites_solution_secondary difmap
_audit_creation_method SHELXL-97
_cell_angle_alpha 90.00
_cell_angle_beta 90.00
_cell_angle_gamma 90.00
_cell_formula_units_Z 4
_cell_length_a 16.4516(5)
_cell_length_b 10.4221(3)
_cell_length_c 15.5783(5)
_cell_measurement_temperature 173(2)
_cell_volume 2671.06(14)
_computing_structure_refinement 'SHELXL-97 (Sheldrick, 1997)'
_computing_structure_solution 'SHELXS-97 (Sheldrick, 1990)'
_diffrn_ambient_temperature 173(2)
_diffrn_measured_fraction_theta_full 0.999
_diffrn_measured_fraction_theta_max 0.999
_diffrn_radiation_monochromator graphite
_diffrn_radiation_source 'fine-focus sealed tube'
_diffrn_radiation_type MoK\a
_diffrn_radiation_wavelength 0.71073
_diffrn_reflns_av_R_equivalents 0.0198
_diffrn_reflns_av_sigmaI/netI 0.0127
_diffrn_reflns_limit_h_max 19
_diffrn_reflns_limit_h_min -19
_diffrn_reflns_limit_k_max 12
_diffrn_reflns_limit_k_min -12
_diffrn_reflns_limit_l_max 18
_diffrn_reflns_limit_l_min -18
_diffrn_reflns_number 29372
_diffrn_reflns_theta_full 25.00
_diffrn_reflns_theta_max 25.00
_diffrn_reflns_theta_min 2.31
_exptl_absorpt_coefficient_mu 0.078
_exptl_absorpt_correction_T_max 1
_exptl_absorpt_correction_T_min 0.868250
_exptl_absorpt_correction_type multi-scan
_exptl_crystal_colour colorless
_exptl_crystal_density_diffrn 1.285
_exptl_crystal_density_method 'not measured'
_exptl_crystal_description block
_exptl_crystal_F_000 1088
_exptl_crystal_size_max 0.448
_exptl_crystal_size_mid 0.257
_exptl_crystal_size_min 0.236
_refine_diff_density_max 0.165
_refine_diff_density_min -0.143
_refine_diff_density_rms 0.028
_refine_ls_abs_structure_details 'Flack H D (1983), Acta Cryst. A39, 876-881'
_refine_ls_abs_structure_Flack 1.2(8)
_refine_ls_extinction_method none
_refine_ls_goodness_of_fit_ref 1.046
_refine_ls_hydrogen_treatment constr
_refine_ls_matrix_type full
_refine_ls_number_parameters 361
_refine_ls_number_reflns 4698
_refine_ls_number_restraints 1
_refine_ls_restrained_S_all 1.046
_refine_ls_R_factor_all 0.0272
_refine_ls_R_factor_gt 0.0265
_refine_ls_shift/su_max 0.001
_refine_ls_shift/su_mean 0.000
_refine_ls_structure_factor_coef Fsqd
_refine_ls_weighting_details 'calc w=1/[\s^2^(Fo^2^)+(0.0426P)^2^+0.4455P] where P=(Fo^2^+2Fc^2^)/3'
_refine_ls_weighting_scheme calc
_refine_ls_wR_factor_gt 0.0701
_refine_ls_wR_factor_ref 0.0708
_reflns_number_gt 4603
_reflns_number_total 4698
_reflns_threshold_expression >2sigma(I)
_cod_data_source_file C0CC02778B.TXT
_cod_data_source_block z_4a
_cod_depositor_comments
;
The following automatic conversions were performed:
'_symmetry_cell_setting' value 'Orthorhombic' changed to 'orthorhombic'
according to '/home/saulius/struct/CIF-dictionaries/cif_core.dic'
dictionary named 'cif_core.dic' version 2.4.1 from 2010-06-29.

Automatic conversion script
Id: cif_fix_enum 1527 2010-12-29 10:47:43Z saulius 
;
_cod_original_sg_symbol_H-M Pca2(1)
_cod_database_code 7105671

loop_
_symmetry_equiv_pos_as_xyz
'x, y, z'
'-x, -y, z+1/2'
'x+1/2, -y, z'
'-x+1/2, y, z+1/2'

loop_
_atom_site_label
_atom_site_type_symbol
_atom_site_fract_x
_atom_site_fract_y
_atom_site_fract_z
_atom_site_U_iso_or_equiv
_atom_site_adp_type
_atom_site_occupancy
_atom_site_symmetry_multiplicity
_atom_site_calc_flag
_atom_site_refinement_flags
_atom_site_disorder_assembly
_atom_site_disorder_group
O1 O 0.24784(5) 0.94216(8) 0.56507(6) 0.02329(19) Uani 1 1 d . . .
O2 O 0.12487(5) 1.11193(9) 0.79177(6) 0.0280(2) Uani 1 1 d . . .
C1 C 0.07756(9) 1.35853(14) 0.76961(10) 0.0344(3) Uani 1 1 d . . .
H1A H 0.0497 1.3048 0.8092 0.041 Uiso 1 1 calc R . .
C2 C 0.06502(10) 1.48983(15) 0.77176(11) 0.0394(4) Uani 1 1 d . . .
H2A H 0.0289 1.5255 0.8129 0.047 Uiso 1 1 calc R . .
C3 C 0.10470(9) 1.56950(14) 0.71454(12) 0.0381(4) Uani 1 1 d . . .
H3A H 0.0972 1.6598 0.7172 0.046 Uiso 1 1 calc R . .
C4 C 0.15525(9) 1.51637(14) 0.65358(11) 0.0362(3) Uani 1 1 d . . .
H4A H 0.1814 1.5704 0.6130 0.043 Uiso 1 1 calc R . .
C5 C 0.16836(8) 1.38555(13) 0.65075(10) 0.0310(3) Uani 1 1 d . . .
H5A H 0.2033 1.3507 0.6082 0.037 Uiso 1 1 calc R . .
C6 C 0.13079(8) 1.30408(13) 0.70973(9) 0.0264(3) Uani 1 1 d . . .
C7 C 0.15091(7) 1.16741(13) 0.71615(8) 0.0246(3) Uani 1 1 d . . .
C8 C 0.15900(8) 0.99247(13) 0.79718(9) 0.0274(3) Uani 1 1 d . . .
C9 C 0.20596(8) 0.97040(12) 0.72772(9) 0.0243(3) Uani 1 1 d . . .
C10 C 0.19804(7) 1.08133(12) 0.67314(8) 0.0227(3) Uani 1 1 d . . .
C11 C 0.24242(7) 1.07762(11) 0.58757(8) 0.0234(3) Uani 1 1 d . . .
C12 C 0.33048(7) 1.10876(13) 0.60677(8) 0.0236(3) Uani 1 1 d . . .
C13 C 0.37083(8) 1.22496(13) 0.60771(10) 0.0296(3) Uani 1 1 d . . .
H13A H 0.3435 1.3019 0.5922 0.035 Uiso 1 1 calc R . .
C14 C 0.45179(9) 1.22696(14) 0.63163(11) 0.0369(3) Uani 1 1 d . . .
H14A H 0.4811 1.3054 0.6307 0.044 Uiso 1 1 calc R . .
C15 C 0.49017(9) 1.11507(15) 0.65692(11) 0.0392(4) Uani 1 1 d . . .
H15A H 0.5457 1.1178 0.6734 0.047 Uiso 1 1 calc R . .
C16 C 0.44895(8) 0.99880(14) 0.65869(10) 0.0316(3) Uani 1 1 d . . .
H16A H 0.4753 0.9230 0.6780 0.038 Uiso 1 1 calc R . .
C17 C 0.36882(8) 0.99553(12) 0.63175(8) 0.0245(3) Uani 1 1 d . . .
C18 C 0.30737(8) 0.88591(12) 0.62227(8) 0.0242(3) Uani 1 1 d . . .
C19 C 0.25843(8) 0.85537(12) 0.70713(9) 0.0245(3) Uani 1 1 d . . .
H19A H 0.2206 0.7833 0.6931 0.029 Uiso 1 1 calc R . .
C20 C 0.33910(8) 0.76301(12) 0.58190(9) 0.0254(3) Uani 1 1 d . . .
C21 C 0.40872(9) 0.70200(14) 0.61224(10) 0.0336(3) Uani 1 1 d . . .
H21A H 0.4375 0.7378 0.6593 0.040 Uiso 1 1 calc R . .
C22 C 0.43647(9) 0.58993(14) 0.57470(11) 0.0386(3) Uani 1 1 d . . .
H22A H 0.4843 0.5500 0.5959 0.046 Uiso 1 1 calc R . .
C23 C 0.39525(10) 0.53604(14) 0.50700(11) 0.0376(3) Uani 1 1 d . . .
H23A H 0.4150 0.4601 0.4805 0.045 Uiso 1 1 calc R . .
C24 C 0.32470(11) 0.59364(15) 0.47783(10) 0.0382(3) Uani 1 1 d . . .
H24A H 0.2951 0.5556 0.4321 0.046 Uiso 1 1 calc R . .
C25 C 0.29682(9) 0.70606(13) 0.51465(9) 0.0306(3) Uani 1 1 d . . .
H25A H 0.2484 0.7447 0.4938 0.037 Uiso 1 1 calc R . .
C26 C 0.35328(9) 0.89526(14) 0.83373(9) 0.0314(3) Uani 1 1 d . . .
H26A H 0.3488 0.9849 0.8238 0.038 Uiso 1 1 calc R . .
C27 C 0.40216(9) 0.85058(16) 0.89994(10) 0.0365(3) Uani 1 1 d . . .
H27A H 0.4312 0.9098 0.9348 0.044 Uiso 1 1 calc R . .
C28 C 0.40883(9) 0.72049(16) 0.91545(10) 0.0384(4) Uani 1 1 d . . .
H28A H 0.4423 0.6903 0.9609 0.046 Uiso 1 1 calc R . .
C29 C 0.36689(10) 0.63497(15) 0.86495(10) 0.0373(3) Uani 1 1 d . . .
H29A H 0.3713 0.5454 0.8755 0.045 Uiso 1 1 calc R . .
C30 C 0.31814(9) 0.67934(13) 0.79863(10) 0.0310(3) Uani 1 1 d . . .
H30A H 0.2893 0.6196 0.7641 0.037 Uiso 1 1 calc R . .
C31 C 0.31077(8) 0.81004(13) 0.78180(8) 0.0264(3) Uani 1 1 d . . .
C32 C 0.24663(9) 1.19562(13) 0.44592(9) 0.0292(3) Uani 1 1 d . . .
H32A H 0.3042 1.1897 0.4472 0.035 Uiso 1 1 calc R . .
C33 C 0.20845(10) 1.25433(15) 0.37673(10) 0.0357(3) Uani 1 1 d . . .
H33A H 0.2400 1.2887 0.3311 0.043 Uiso 1 1 calc R . .
C34 C 0.12482(10) 1.26291(15) 0.37409(10) 0.0369(3) Uani 1 1 d . . .
H34A H 0.0987 1.3027 0.3266 0.044 Uiso 1 1 calc R . .
C35 C 0.07922(9) 1.21358(15) 0.44060(10) 0.0351(3) Uani 1 1 d . . .
H35A H 0.0216 1.2201 0.4391 0.042 Uiso 1 1 calc R . .
C36 C 0.11708(8) 1.15449(13) 0.50963(9) 0.0299(3) Uani 1 1 d . . .
H36A H 0.0852 1.1198 0.5549 0.036 Uiso 1 1 calc R . .
C37 C 0.20131(8) 1.14555(12) 0.51315(8) 0.0239(3) Uani 1 1 d . . .
C38 C 0.13608(10) 0.91599(16) 0.87357(10) 0.0390(4) Uani 1 1 d . . .
H38A H 0.1637 0.8327 0.8716 0.059 Uiso 1 1 calc R . .
H38B H 0.0771 0.9027 0.8740 0.059 Uiso 1 1 calc R . .
H38C H 0.1523 0.9620 0.9257 0.059 Uiso 1 1 calc R . .

loop_
_atom_site_aniso_label
_atom_site_aniso_U_11
_atom_site_aniso_U_22
_atom_site_aniso_U_33
_atom_site_aniso_U_23
_atom_site_aniso_U_13
_atom_site_aniso_U_12
O1 0.0253(4) 0.0211(4) 0.0235(5) 0.0005(4) -0.0034(4) 0.0003(4)
O2 0.0276(5) 0.0305(5) 0.0258(5) 0.0023(4) 0.0027(4) 0.0023(4)
C1 0.0305(7) 0.0394(8) 0.0334(8) 0.0005(6) -0.0002(6) 0.0071(6)
C2 0.0366(8) 0.0407(8) 0.0410(9) -0.0069(7) -0.0015(7) 0.0128(7)
C3 0.0344(8) 0.0273(7) 0.0527(9) -0.0050(7) -0.0133(7) 0.0058(6)
C4 0.0339(7) 0.0298(7) 0.0448(9) 0.0020(7) -0.0054(6) -0.0043(6)
C5 0.0278(7) 0.0302(7) 0.0351(8) -0.0024(6) -0.0007(6) -0.0002(6)
C6 0.0223(6) 0.0290(7) 0.0281(7) -0.0020(6) -0.0057(5) 0.0019(5)
C7 0.0213(6) 0.0293(7) 0.0232(6) 0.0037(6) -0.0029(5) -0.0025(5)
C8 0.0248(6) 0.0293(7) 0.0280(7) 0.0041(6) -0.0015(6) -0.0008(5)
C9 0.0229(6) 0.0246(6) 0.0253(6) 0.0018(5) -0.0034(5) -0.0033(5)
C10 0.0205(6) 0.0233(6) 0.0245(6) 0.0019(5) -0.0029(5) -0.0035(5)
C11 0.0248(6) 0.0207(6) 0.0245(7) 0.0011(5) 0.0003(5) -0.0007(5)
C12 0.0236(6) 0.0264(7) 0.0208(6) 0.0021(5) 0.0008(5) 0.0000(5)
C13 0.0304(7) 0.0251(6) 0.0332(7) 0.0048(6) -0.0004(6) -0.0023(6)
C14 0.0324(7) 0.0314(7) 0.0470(9) 0.0039(7) -0.0039(6) -0.0097(6)
C15 0.0242(7) 0.0426(8) 0.0507(9) 0.0037(7) -0.0079(7) -0.0056(6)
C16 0.0259(7) 0.0299(7) 0.0389(8) 0.0040(6) -0.0042(6) 0.0017(5)
C17 0.0261(6) 0.0251(6) 0.0222(6) 0.0012(5) 0.0020(5) -0.0002(5)
C18 0.0242(6) 0.0241(6) 0.0243(7) 0.0025(5) -0.0030(5) -0.0001(5)
C19 0.0254(6) 0.0220(6) 0.0262(7) 0.0027(5) -0.0006(5) -0.0038(5)
C20 0.0283(6) 0.0230(6) 0.0249(7) 0.0046(5) 0.0018(5) -0.0017(5)
C21 0.0330(7) 0.0299(7) 0.0378(8) 0.0004(6) -0.0044(6) 0.0027(6)
C22 0.0373(8) 0.0312(7) 0.0472(9) 0.0047(7) -0.0004(7) 0.0082(6)
C23 0.0522(9) 0.0246(7) 0.0360(8) 0.0036(6) 0.0069(7) 0.0078(7)
C24 0.0558(10) 0.0289(7) 0.0297(8) -0.0017(6) -0.0040(7) 0.0007(7)
C25 0.0365(7) 0.0267(7) 0.0286(7) 0.0016(6) -0.0042(6) 0.0011(6)
C26 0.0339(7) 0.0286(7) 0.0317(8) 0.0007(6) -0.0007(6) 0.0022(6)
C27 0.0351(8) 0.0454(9) 0.0290(7) -0.0072(7) -0.0044(6) 0.0056(7)
C28 0.0371(8) 0.0501(10) 0.0280(7) 0.0052(7) -0.0033(6) 0.0133(7)
C29 0.0425(8) 0.0315(8) 0.0380(8) 0.0103(7) 0.0047(7) 0.0095(6)
C30 0.0347(7) 0.0253(7) 0.0330(7) 0.0035(6) 0.0018(6) 0.0005(6)
C31 0.0276(6) 0.0279(7) 0.0239(7) 0.0025(5) 0.0036(5) 0.0005(5)
C32 0.0312(7) 0.0284(7) 0.0281(7) 0.0007(6) 0.0011(5) 0.0044(6)
C33 0.0464(9) 0.0348(8) 0.0260(7) 0.0054(6) 0.0031(6) 0.0061(7)
C34 0.0504(9) 0.0314(8) 0.0289(8) 0.0006(6) -0.0101(7) 0.0105(7)
C35 0.0316(7) 0.0364(8) 0.0373(8) -0.0030(6) -0.0088(6) 0.0048(6)
C36 0.0294(7) 0.0301(7) 0.0302(7) 0.0003(6) -0.0030(6) -0.0018(6)
C37 0.0277(6) 0.0207(6) 0.0233(6) -0.0017(5) -0.0024(5) 0.0008(5)
C38 0.0432(9) 0.0390(9) 0.0348(8) 0.0095(7) 0.0087(7) -0.0012(7)

loop_
_atom_type_symbol
_atom_type_description
_atom_type_scat_dispersion_real
_atom_type_scat_dispersion_imag
_atom_type_scat_source
C C 0.0033 0.0016 'International Tables Vol C Tables 4.2.6.8 and 6.1.1.4'
H H 0.0000 0.0000 'International Tables Vol C Tables 4.2.6.8 and 6.1.1.4'
O O 0.0106 0.0060 'International Tables Vol C Tables 4.2.6.8 and 6.1.1.4'

loop_
_geom_angle_atom_site_label_1
_geom_angle_atom_site_label_2
_geom_angle_atom_site_label_3
_geom_angle
_geom_angle_site_symmetry_1
_geom_angle_site_symmetry_3
_geom_angle_publ_flag
C18 O1 C11 106.59(8) . . ?
C8 O2 C7 107.84(10) . . ?
C2 C1 C6 120.68(14) . . ?
C2 C1 H1A 119.7 . . ?
C6 C1 H1A 119.7 . . ?
C3 C2 C1 120.52(15) . . ?
C3 C2 H2A 119.7 . . ?
C1 C2 H2A 119.7 . . ?
C4 C3 C2 119.20(14) . . ?
C4 C3 H3A 120.4 . . ?
C2 C3 H3A 120.4 . . ?
C3 C4 C5 120.85(15) . . ?
C3 C4 H4A 119.6 . . ?
C5 C4 H4A 119.6 . . ?
C4 C5 C6 120.70(14) . . ?
C4 C5 H5A 119.7 . . ?
C6 C5 H5A 119.7 . . ?
C5 C6 C1 117.98(13) . . ?
C5 C6 C7 122.43(12) . . ?
C1 C6 C7 119.33(13) . . ?
C10 C7 O2 108.69(11) . . ?
C10 C7 C6 137.32(13) . . ?
O2 C7 C6 113.28(11) . . ?
C9 C8 O2 109.92(12) . . ?
C9 C8 C38 134.29(14) . . ?
O2 C8 C38 115.77(12) . . ?
C8 C9 C10 106.53(12) . . ?
C8 C9 C19 129.22(12) . . ?
C10 C9 C19 124.24(12) . . ?
C7 C10 C9 106.84(12) . . ?
C7 C10 C11 136.17(12) . . ?
C9 C10 C11 116.97(11) . . ?
O1 C11 C12 101.33(9) . . ?
O1 C11 C37 107.19(10) . . ?
C12 C11 C37 118.50(11) . . ?
O1 C11 C10 105.36(10) . . ?
C12 C11 C10 106.30(10) . . ?
C37 C11 C10 116.36(10) . . ?
C13 C12 C17 121.47(12) . . ?
C13 C12 C11 130.52(12) . . ?
C17 C12 C11 107.86(11) . . ?
C12 C13 C14 118.61(13) . . ?
C12 C13 H13A 120.7 . . ?
C14 C13 H13A 120.7 . . ?
C13 C14 C15 120.23(13) . . ?
C13 C14 H14A 119.9 . . ?
C15 C14 H14A 119.9 . . ?
C14 C15 C16 121.22(13) . . ?
C14 C15 H15A 119.4 . . ?
C16 C15 H15A 119.4 . . ?
C17 C16 C15 118.72(13) . . ?
C17 C16 H16A 120.6 . . ?
C15 C16 H16A 120.6 . . ?
C16 C17 C12 119.67(12) . . ?
C16 C17 C18 132.53(12) . . ?
C12 C17 C18 107.80(11) . . ?
O1 C18 C20 108.60(10) . . ?
O1 C18 C17 101.75(10) . . ?
C20 C18 C17 116.21(11) . . ?
O1 C18 C19 104.58(10) . . ?
C20 C18 C19 110.58(10) . . ?
C17 C18 C19 113.93(10) . . ?
C9 C19 C31 114.01(11) . . ?
C9 C19 C18 107.98(10) . . ?
C31 C19 C18 114.42(10) . . ?
C9 C19 H19A 106.6 . . ?
C31 C19 H19A 106.6 . . ?
C18 C19 H19A 106.6 . . ?
C25 C20 C21 118.18(13) . . ?
C25 C20 C18 119.98(12) . . ?
C21 C20 C18 121.80(12) . . ?
C22 C21 C20 120.88(14) . . ?
C22 C21 H21A 119.6 . . ?
C20 C21 H21A 119.6 . . ?
C23 C22 C21 120.44(14) . . ?
C23 C22 H22A 119.8 . . ?
C21 C22 H22A 119.8 . . ?
C22 C23 C24 119.27(14) . . ?
C22 C23 H23A 120.4 . . ?
C24 C23 H23A 120.4 . . ?
C25 C24 C23 120.64(14) . . ?
C25 C24 H24A 119.7 . . ?
C23 C24 H24A 119.7 . . ?
C24 C25 C20 120.55(13) . . ?
C24 C25 H25A 119.7 . . ?
C20 C25 H25A 119.7 . . ?
C27 C26 C31 120.63(14) . . ?
C27 C26 H26A 119.7 . . ?
C31 C26 H26A 119.7 . . ?
C28 C27 C26 120.34(15) . . ?
C28 C27 H27A 119.8 . . ?
C26 C27 H27A 119.8 . . ?
C29 C28 C27 119.77(14) . . ?
C29 C28 H28A 120.1 . . ?
C27 C28 H28A 120.1 . . ?
C28 C29 C30 120.01(14) . . ?
C28 C29 H29A 120.0 . . ?
C30 C29 H29A 120.0 . . ?
C29 C30 C31 121.11(14) . . ?
C29 C30 H30A 119.4 . . ?
C31 C30 H30A 119.4 . . ?
C26 C31 C30 118.14(13) . . ?
C26 C31 C19 122.07(12) . . ?
C30 C31 C19 119.78(12) . . ?
C37 C32 C33 120.54(13) . . ?
C37 C32 H32A 119.7 . . ?
C33 C32 H32A 119.7 . . ?
C34 C33 C32 120.17(14) . . ?
C34 C33 H33A 119.9 . . ?
C32 C33 H33A 119.9 . . ?
C35 C34 C33 119.75(13) . . ?
C35 C34 H34A 120.1 . . ?
C33 C34 H34A 120.1 . . ?
C34 C35 C36 120.26(14) . . ?
C34 C35 H35A 119.9 . . ?
C36 C35 H35A 119.9 . . ?
C35 C36 C37 120.53(14) . . ?
C35 C36 H36A 119.7 . . ?
C37 C36 H36A 119.7 . . ?
C32 C37 C36 118.74(13) . . ?
C32 C37 C11 120.84(12) . . ?
C36 C37 C11 120.38(12) . . ?
C8 C38 H38A 109.5 . . ?
C8 C38 H38B 109.5 . . ?
H38A C38 H38B 109.5 . . ?
C8 C38 H38C 109.5 . . ?
H38A C38 H38C 109.5 . . ?
H38B C38 H38C 109.5 . . ?

loop_
_geom_bond_atom_site_label_1
_geom_bond_atom_site_label_2
_geom_bond_distance
_geom_bond_site_symmetry_2
_geom_bond_publ_flag
O1 C18 1.4481(15) . ?
O1 C11 1.4574(14) . ?
O2 C8 1.3683(16) . ?
O2 C7 1.3805(16) . ?
C1 C2 1.384(2) . ?
C1 C6 1.400(2) . ?
C1 H1A 0.9500 . ?
C2 C3 1.382(2) . ?
C2 H2A 0.9500 . ?
C3 C4 1.378(2) . ?
C3 H3A 0.9500 . ?
C4 C5 1.381(2) . ?
C4 H4A 0.9500 . ?
C5 C6 1.395(2) . ?
C5 H5A 0.9500 . ?
C6 C7 1.4657(19) . ?
C7 C10 1.3620(19) . ?
C8 C9 1.349(2) . ?
C8 C38 1.481(2) . ?
C9 C10 1.4410(18) . ?
C9 C19 1.5116(18) . ?
C10 C11 1.5203(18) . ?
C11 C12 1.5146(17) . ?
C11 C37 1.5175(17) . ?
C12 C13 1.3810(19) . ?
C12 C17 1.3936(18) . ?
C13 C14 1.383(2) . ?
C13 H13A 0.9500 . ?
C14 C15 1.383(2) . ?
C14 H14A 0.9500 . ?
C15 C16 1.389(2) . ?
C15 H15A 0.9500 . ?
C16 C17 1.3838(19) . ?
C16 H16A 0.9500 . ?
C17 C18 1.5327(18) . ?
C18 C20 1.5194(19) . ?
C18 C19 1.5802(18) . ?
C19 C31 1.5225(18) . ?
C19 H19A 1.0000 . ?
C20 C25 1.3906(19) . ?
C20 C21 1.393(2) . ?
C21 C22 1.384(2) . ?
C21 H21A 0.9500 . ?
C22 C23 1.374(2) . ?
C22 H22A 0.9500 . ?
C23 C24 1.384(2) . ?
C23 H23A 0.9500 . ?
C24 C25 1.383(2) . ?
C24 H24A 0.9500 . ?
C25 H25A 0.9500 . ?
C26 C27 1.388(2) . ?
C26 C31 1.390(2) . ?
C26 H26A 0.9500 . ?
C27 C28 1.381(2) . ?
C27 H27A 0.9500 . ?
C28 C29 1.375(2) . ?
C28 H28A 0.9500 . ?
C29 C30 1.387(2) . ?
C29 H29A 0.9500 . ?
C30 C31 1.3924(19) . ?
C30 H30A 0.9500 . ?
C32 C37 1.3874(19) . ?
C32 C33 1.390(2) . ?
C32 H32A 0.9500 . ?
C33 C34 1.379(2) . ?
C33 H33A 0.9500 . ?
C34 C35 1.379(2) . ?
C34 H34A 0.9500 . ?
C35 C36 1.387(2) . ?
C35 H35A 0.9500 . ?
C36 C37 1.3900(19) . ?
C36 H36A 0.9500 . ?
C38 H38A 0.9800 . ?
C38 H38B 0.9800 . ?
C38 H38C 0.9800 . ?

loop_
_geom_torsion_atom_site_label_1
_geom_torsion_atom_site_label_2
_geom_torsion_atom_site_label_3
_geom_torsion_atom_site_label_4
_geom_torsion
_geom_torsion_site_symmetry_1
_geom_torsion_site_symmetry_2
_geom_torsion_site_symmetry_3
_geom_torsion_site_symmetry_4
_geom_torsion_publ_flag
C6 C1 C2 C3 0.2(2) . . . . ?
C1 C2 C3 C4 1.8(2) . . . . ?
C2 C3 C4 C5 -1.9(2) . . . . ?
C3 C4 C5 C6 -0.1(2) . . . . ?
C4 C5 C6 C1 2.1(2) . . . . ?
C4 C5 C6 C7 -171.97(13) . . . . ?
C2 C1 C6 C5 -2.2(2) . . . . ?
C2 C1 C6 C7 172.11(13) . . . . ?
C8 O2 C7 C10 2.49(13) . . . . ?
C8 O2 C7 C6 -169.57(11) . . . . ?
C5 C6 C7 C10 -5.7(2) . . . . ?
C1 C6 C7 C10 -179.70(14) . . . . ?
C5 C6 C7 O2 163.21(12) . . . . ?
C1 C6 C7 O2 -10.82(17) . . . . ?
C7 O2 C8 C9 0.17(14) . . . . ?
C7 O2 C8 C38 -178.33(12) . . . . ?
O2 C8 C9 C10 -2.59(14) . . . . ?
C38 C8 C9 C10 175.53(16) . . . . ?
O2 C8 C9 C19 177.01(12) . . . . ?
C38 C8 C9 C19 -4.9(3) . . . . ?
O2 C7 C10 C9 -4.01(13) . . . . ?
C6 C7 C10 C9 165.21(15) . . . . ?
O2 C7 C10 C11 177.56(13) . . . . ?
C6 C7 C10 C11 -13.2(3) . . . . ?
C8 C9 C10 C7 4.07(14) . . . . ?
C19 C9 C10 C7 -175.55(12) . . . . ?
C8 C9 C10 C11 -177.15(11) . . . . ?
C19 C9 C10 C11 3.23(18) . . . . ?
C18 O1 C11 C12 38.25(11) . . . . ?
C18 O1 C11 C37 163.11(10) . . . . ?
C18 O1 C11 C10 -72.35(11) . . . . ?
C7 C10 C11 O1 -154.00(14) . . . . ?
C9 C10 C11 O1 27.69(14) . . . . ?
C7 C10 C11 C12 98.99(16) . . . . ?
C9 C10 C11 C12 -79.33(13) . . . . ?
C7 C10 C11 C37 -35.4(2) . . . . ?
C9 C10 C11 C37 146.25(11) . . . . ?
O1 C11 C12 C13 158.79(14) . . . . ?
C37 C11 C12 C13 41.9(2) . . . . ?
C10 C11 C12 C13 -91.32(17) . . . . ?
O1 C11 C12 C17 -25.66(13) . . . . ?
C37 C11 C12 C17 -142.52(11) . . . . ?
C10 C11 C12 C17 84.22(12) . . . . ?
C17 C12 C13 C14 2.0(2) . . . . ?
C11 C12 C13 C14 177.00(14) . . . . ?
C12 C13 C14 C15 -2.3(2) . . . . ?
C13 C14 C15 C16 0.2(3) . . . . ?
C14 C15 C16 C17 2.2(2) . . . . ?
C15 C16 C17 C12 -2.5(2) . . . . ?
C15 C16 C17 C18 177.48(15) . . . . ?
C13 C12 C17 C16 0.4(2) . . . . ?
C11 C12 C17 C16 -175.62(12) . . . . ?
C13 C12 C17 C18 -179.54(13) . . . . ?
C11 C12 C17 C18 4.43(14) . . . . ?
C11 O1 C18 C20 -158.68(10) . . . . ?
C11 O1 C18 C17 -35.59(11) . . . . ?
C11 O1 C18 C19 83.24(11) . . . . ?
C16 C17 C18 O1 -161.26(14) . . . . ?
C12 C17 C18 O1 18.68(13) . . . . ?
C16 C17 C18 C20 -43.5(2) . . . . ?
C12 C17 C18 C20 136.42(12) . . . . ?
C16 C17 C18 C19 86.81(18) . . . . ?
C12 C17 C18 C19 -93.26(13) . . . . ?
C8 C9 C19 C31 -45.81(18) . . . . ?
C10 C9 C19 C31 133.72(13) . . . . ?
C8 C9 C19 C18 -174.16(13) . . . . ?
C10 C9 C19 C18 5.37(16) . . . . ?
O1 C18 C19 C9 -44.69(12) . . . . ?
C20 C18 C19 C9 -161.42(10) . . . . ?
C17 C18 C19 C9 65.53(14) . . . . ?
O1 C18 C19 C31 -172.81(10) . . . . ?
C20 C18 C19 C31 70.47(14) . . . . ?
C17 C18 C19 C31 -62.59(14) . . . . ?
O1 C18 C20 C25 -16.14(16) . . . . ?
C17 C18 C20 C25 -130.04(13) . . . . ?
C19 C18 C20 C25 98.06(14) . . . . ?
O1 C18 C20 C21 166.07(12) . . . . ?
C17 C18 C20 C21 52.17(17) . . . . ?
C19 C18 C20 C21 -79.72(15) . . . . ?
C25 C20 C21 C22 2.0(2) . . . . ?
C18 C20 C21 C22 179.82(13) . . . . ?
C20 C21 C22 C23 -0.6(2) . . . . ?
C21 C22 C23 C24 -1.3(2) . . . . ?
C22 C23 C24 C25 1.7(2) . . . . ?
C23 C24 C25 C20 -0.2(2) . . . . ?
C21 C20 C25 C24 -1.6(2) . . . . ?
C18 C20 C25 C24 -179.47(13) . . . . ?
C31 C26 C27 C28 -0.4(2) . . . . ?
C26 C27 C28 C29 0.1(2) . . . . ?
C27 C28 C29 C30 0.0(2) . . . . ?
C28 C29 C30 C31 0.1(2) . . . . ?
C27 C26 C31 C30 0.5(2) . . . . ?
C27 C26 C31 C19 -178.32(13) . . . . ?
C29 C30 C31 C26 -0.4(2) . . . . ?
C29 C30 C31 C19 178.47(13) . . . . ?
C9 C19 C31 C26 -43.77(17) . . . . ?
C18 C19 C31 C26 81.22(15) . . . . ?
C9 C19 C31 C30 137.39(13) . . . . ?
C18 C19 C31 C30 -97.62(15) . . . . ?
C37 C32 C33 C34 -0.3(2) . . . . ?
C32 C33 C34 C35 0.3(2) . . . . ?
C33 C34 C35 C36 -0.6(2) . . . . ?
C34 C35 C36 C37 0.7(2) . . . . ?
C33 C32 C37 C36 0.4(2) . . . . ?
C33 C32 C37 C11 178.07(12) . . . . ?
C35 C36 C37 C32 -0.7(2) . . . . ?
C35 C36 C37 C11 -178.32(12) . . . . ?
O1 C11 C37 C32 -89.88(13) . . . . ?
C12 C11 C37 C32 23.82(17) . . . . ?
C10 C11 C37 C32 152.55(12) . . . . ?
O1 C11 C37 C36 87.71(14) . . . . ?
C12 C11 C37 C36 -158.58(12) . . . . ?
C10 C11 C37 C36 -29.86(17) . . . . ?
